data_7213593
loop_
_publ_author_name
'Wang, Jun'
'Zhao, Jun-Wei'
'Zhao, Hai-Yan'
'Yang, Bai-Feng'
'He, Huan'
'Yang, Guo-Yu'

_publ_section_title
;
 Syntheses, structures and properties of two
 multi-iron--samarium/multi-iron substituted germanotungstates
;
_journal_issue 2
_journal_name_full CrystEngComm
_journal_page_first 252
_journal_paper_doi 10.1039/c3ce42023j
_journal_volume 16
_journal_year 2014
_chemical_formula_sum 'C12 H87 Fe6 Ge3 K N12 O107 W24'
_chemical_formula_weight 7116.31
_chemical_name_systematic
; 
 ? 
;
_space_group_IT_number 14
_symmetry_cell_setting monoclinic
_symmetry_space_group_name_Hall '-P 2yn'
_symmetry_space_group_name_H-M 'P 1 21/n 1'
_atom_sites_solution_hydrogens geom
_atom_sites_solution_primary direct
_atom_sites_solution_secondary difmap
_audit_creation_method SHELXL-97
_cell_angle_alpha 90.00
_cell_angle_beta 100.729(2)
_cell_angle_gamma 90.00
_cell_formula_units_Z 4
_cell_length_a 20.7644(4)
_cell_length_b 25.0049(6)
_cell_length_c 22.6513(5)
_cell_measurement_reflns_used 20162
_cell_measurement_temperature 293(2)
_cell_measurement_theta_max 25.00
_cell_measurement_theta_min 2.86
_cell_volume 11555.2(4)
_computing_cell_refinement 'Bruker SAINT'
_computing_data_collection 'Bruker APEX2'
_computing_data_reduction 'Bruker SAINT'
_computing_molecular_graphics 'Bruker SHELXTL'
_computing_publication_material 'Bruker SHELXTL'
_computing_structure_refinement 'SHELXL-97 (Sheldrick, 1997)'
_computing_structure_solution 'SHELXS-97 (Sheldrick, 1990)'
_diffrn_ambient_temperature 293(2)
_diffrn_measured_fraction_theta_full 0.991
_diffrn_measured_fraction_theta_max 0.991
_diffrn_measurement_device_type 'Bruker APEX-II CCD'
_diffrn_measurement_method '\f and \w scans'
_diffrn_radiation_monochromator graphite
_diffrn_radiation_source 'fine-focus sealed tube'
_diffrn_radiation_type MoK\a
_diffrn_radiation_wavelength 0.71073
_diffrn_reflns_av_R_equivalents 0.0654
_diffrn_reflns_av_sigmaI/netI 0.0752
_diffrn_reflns_limit_h_max 24
_diffrn_reflns_limit_h_min -24
_diffrn_reflns_limit_k_max 29
_diffrn_reflns_limit_k_min -22
_diffrn_reflns_limit_l_max 26
_diffrn_reflns_limit_l_min -26
_diffrn_reflns_number 68378
_diffrn_reflns_theta_full 25.00
_diffrn_reflns_theta_max 25.00
_diffrn_reflns_theta_min 2.86
_exptl_absorpt_coefficient_mu 25.423
_exptl_absorpt_correction_T_max 0.1664
_exptl_absorpt_correction_T_min 0.0714
_exptl_absorpt_correction_type multi-scan
_exptl_absorpt_process_details SADABS
_exptl_crystal_colour 'Dark brown'
_exptl_crystal_density_diffrn 4.091
_exptl_crystal_density_method 'not measured'
_exptl_crystal_description block
_exptl_crystal_F_000 12584
_exptl_crystal_size_max 0.22
_exptl_crystal_size_mid 0.17
_exptl_crystal_size_min 0.11
_refine_diff_density_max 6.049
_refine_diff_density_min -3.487
_refine_diff_density_rms 0.476
_refine_ls_extinction_method none
_refine_ls_goodness_of_fit_ref 1.071
_refine_ls_hydrogen_treatment constr
_refine_ls_matrix_type full
_refine_ls_number_parameters 1252
_refine_ls_number_reflns 20162
_refine_ls_number_restraints 108
_refine_ls_restrained_S_all 1.071
_refine_ls_R_factor_all 0.1123
_refine_ls_R_factor_gt 0.0667
_refine_ls_shift/su_max 0.001
_refine_ls_shift/su_mean 0.000
_refine_ls_structure_factor_coef Fsqd
_refine_ls_weighting_details 'calc w=1/[\s^2^(Fo^2^)+(0.0874P)^2^+182.9857P] where P=(Fo^2^+2Fc^2^)/3'
_refine_ls_weighting_scheme calc
_refine_ls_wR_factor_gt 0.1660
_refine_ls_wR_factor_ref 0.1867
_reflns_number_gt 13227
_reflns_number_total 20162
_reflns_threshold_expression >2sigma(I)
_cod_data_source_file c3ce42023j.txt
_cod_data_source_block 2
_cod_depositor_comments
;
The following automatic conversions were performed:

'_symmetry_cell_setting' value 'Monoclinic' changed to 'monoclinic'
according to
/usr/data/users/saulius/automatic-downloads/current/RSC/lib/dictionaries/cif_core.dic
dictionary named 'cif_core.dic' version 2.4.2 from 2011-04-26.

Automatic conversion script
Id: cif_fix_values 2281 2013-09-26 08:29:07Z andrius 
;
_cod_original_sg_symbol_H-M P2(1)/n
_cod_database_code 7213593

loop_
_symmetry_equiv_pos_as_xyz
'x, y, z'
'-x+1/2, y+1/2, -z+1/2'
'-x, -y, -z'
'x-1/2, -y-1/2, z-1/2'

loop_
_atom_site_label
_atom_site_type_symbol
_atom_site_fract_x
_atom_site_fract_y
_atom_site_fract_z
_atom_site_U_iso_or_equiv
_atom_site_adp_type
_atom_site_occupancy
_atom_site_symmetry_multiplicity
_atom_site_calc_flag
_atom_site_refinement_flags
W1 W 0.75330(5) 0.51965(4) 0.19531(5) 0.0325(2) Uani 1 1 d .
W2 W 0.85297(6) 0.41874(5) 0.13022(5) 0.0408(3) Uani 1 1 d .
W3 W 0.67014(6) 0.41693(5) 0.08811(5) 0.0383(3) Uani 1 1 d .
W4 W 0.66406(5) 0.48140(4) 0.29744(5) 0.0285(2) Uani 1 1 d .
W5 W 0.58085(5) 0.37979(4) 0.19187(5) 0.0325(3) Uani 1 1 d .
W6 W 0.66995(6) 0.28754(4) 0.13436(5) 0.0367(3) Uani 1 1 d .
W7 W 0.84967(5) 0.28952(4) 0.17572(5) 0.0369(3) Uani 1 1 d .
W8 W 0.92530(5) 0.38266(5) 0.27075(5) 0.0344(3) Uani 1 1 d .
W9 W 0.82832(5) 0.48279(4) 0.33515(4) 0.0280(2) Uani 1 1 d .
W10 W 0.56233(4) 0.29444(4) 0.43752(4) 0.0224(2) Uani 1 1 d .
W11 W 0.65133(4) 0.20173(4) 0.38166(4) 0.0210(2) Uani 1 1 d .
W12 W 0.64085(4) 0.19925(4) 0.52821(4) 0.0216(2) Uani 1 1 d .
W13 W 0.83519(4) 0.20429(4) 0.42319(4) 0.0198(2) Uani 1 1 d .
W14 W 0.82445(4) 0.20162(4) 0.57004(4) 0.0199(2) Uani 1 1 d .
W15 W 0.91068(4) 0.29834(4) 0.51815(4) 0.0215(2) Uani 1 1 d .
W16 W 0.61401(6) 0.39925(5) 0.83033(5) 0.0421(3) Uani 1 1 d .
W17 W 0.79689(6) 0.40293(5) 0.87258(5) 0.0452(3) Uani 1 1 d .
W18 W 0.70947(5) 0.50724(5) 0.77041(5) 0.0407(3) Uani 1 1 d .
W19 W 0.54321(5) 0.36803(5) 0.68766(5) 0.0354(3) Uani 1 1 d .
W20 W 0.63690(5) 0.47382(4) 0.62862(5) 0.0293(2) Uani 1 1 d .
W21 W 0.80266(5) 0.47595(4) 0.66623(5) 0.0346(3) Uani 1 1 d .
W22 W 0.88789(5) 0.37299(5) 0.76678(5) 0.0358(3) Uani 1 1 d .
W23 W 0.80105(5) 0.27611(4) 0.82175(4) 0.0342(3) Uani 1 1 d .
W24 W 0.62284(5) 0.27321(4) 0.77939(5) 0.0350(3) Uani 1 1 d .
Ge1 Ge 0.75215(10) 0.38123(9) 0.23837(10) 0.0186(5) Uani 1 1 d .
Ge2 Ge 0.73642(9) 0.30373(9) 0.47778(9) 0.0122(4) Uani 1 1 d .
Ge3 Ge 0.71651(10) 0.37101(9) 0.72033(10) 0.0199(5) Uani 1 1 d .
Fe1 Fe 0.82411(14) 0.34298(12) 0.37809(14) 0.0189(7) Uani 1 1 d .
Fe2 Fe 0.66460(13) 0.34105(13) 0.34098(13) 0.0190(7) Uani 1 1 d .
Fe3 Fe 0.75020(15) 0.25350(13) 0.28655(14) 0.0235(7) Uani 1 1 d .
Fe4 Fe 0.80587(14) 0.33838(13) 0.61633(14) 0.0199(7) Uani 1 1 d .
Fe5 Fe 0.64708(13) 0.33600(13) 0.57966(13) 0.0195(7) Uani 1 1 d .
Fe6 Fe 0.72338(14) 0.24483(13) 0.66741(14) 0.0231(7) Uani 1 1 d .
O1 O 0.7550(9) 0.5795(8) 0.1562(9) 0.053(5) Uani 1 1 d .
O2 O 0.6461(10) 0.4470(8) 0.0193(9) 0.060(6) Uani 1 1 d .
O3 O 0.8850(10) 0.4493(9) 0.0741(9) 0.060(6) Uani 1 1 d .
O4 O 0.6888(8) 0.4796(7) 0.1367(7) 0.033(4) Uani 1 1 d U
O5 O 0.8262(8) 0.4815(7) 0.1693(7) 0.034(4) Uani 1 1 d U
O6 O 0.7616(9) 0.4066(8) 0.0903(8) 0.046(5) Uani 1 1 d U
O7 O 0.5909(8) 0.4177(7) 0.1161(7) 0.036(4) Uani 1 1 d .
O8 O 0.6611(10) 0.3462(8) 0.0700(8) 0.055(5) Uani 1 1 d .
O9 O 0.8638(12) 0.3457(7) 0.1170(8) 0.063(6) Uani 1 1 d .
O10 O 0.9233(10) 0.4217(8) 0.1945(9) 0.058(6) Uani 1 1 d .
O11 O 0.8144(7) 0.5348(7) 0.2655(8) 0.038(4) Uani 1 1 d .
O12 O 0.6855(8) 0.5337(7) 0.2382(8) 0.041(4) Uani 1 1 d .
O13 O 0.6090(7) 0.4446(7) 0.2301(8) 0.035(4) Uani 1 1 d .
O14 O 0.5837(9) 0.3145(7) 0.1444(8) 0.042(5) Uani 1 1 d .
O15 O 0.7618(8) 0.2915(8) 0.1298(8) 0.042(5) Uani 1 1 d .
O16 O 0.9298(8) 0.3182(7) 0.2232(7) 0.036(4) Uani 1 1 d U
O17 O 0.8884(7) 0.4487(6) 0.2941(8) 0.032(4) Uani 1 1 d .
O18 O 0.7422(7) 0.5106(6) 0.3484(7) 0.030(4) Uani 1 1 d .
O19 O 0.6063(8) 0.5215(7) 0.3232(8) 0.040(4) Uani 1 1 d .
O20 O 0.4962(8) 0.3862(8) 0.1870(9) 0.052(5) Uani 1 1 d U
O21 O 0.6420(10) 0.2346(7) 0.0890(9) 0.054(5) Uani 1 1 d .
O22 O 0.8829(10) 0.2356(7) 0.1446(9) 0.051(5) Uani 1 1 d .
O23 O 1.0080(8) 0.3901(8) 0.3024(9) 0.053(5) Uani 1 1 d .
O24 O 0.8784(8) 0.5222(7) 0.3859(7) 0.038(4) Uani 1 1 d .
O25 O 0.7487(8) 0.4475(7) 0.2608(7) 0.034(4) Uani 1 1 d .
O26 O 0.6876(7) 0.3702(7) 0.1782(7) 0.033(4) Uani 1 1 d .
O27 O 0.8245(7) 0.3722(7) 0.2107(7) 0.035(4) Uani 1 1 d .
O28 O 0.6056(7) 0.3443(7) 0.2625(7) 0.035(4) Uani 1 1 d .
O29 O 0.6860(7) 0.2592(7) 0.2069(7) 0.029(4) Uani 1 1 d .
O30 O 0.8209(8) 0.2626(7) 0.2395(7) 0.037(4) Uani 1 1 d U
O31 O 0.7494(6) 0.3398(6) 0.3000(7) 0.024(4) Uani 1 1 d .
O32 O 0.8920(7) 0.3474(7) 0.3282(7) 0.032(4) Uani 1 1 d .
O33 O 0.8195(7) 0.4222(6) 0.3750(7) 0.029(4) Uani 1 1 d .
O34 O 0.6662(7) 0.4217(6) 0.3409(8) 0.031(4) Uani 1 1 d .
O35 O 0.8174(10) 0.4294(9) 0.9416(9) 0.060(6) Uani 1 1 d .
O36 O 0.5773(10) 0.4230(9) 0.8850(9) 0.060(6) Uani 1 1 d .
O37 O 0.7039(11) 0.5648(9) 0.8103(10) 0.068(7) Uani 1 1 d .
O38 O 0.7089(5) 0.3804(5) 0.8734(5) 0.005 Uiso 1 1 d .
O41 O 0.6020(10) 0.3262(8) 0.8422(9) 0.057(6) Uani 1 1 d .
O42 O 0.5396(8) 0.4029(8) 0.7676(8) 0.044(5) Uani 1 1 d .
O43 O 0.6454(8) 0.5220(7) 0.7005(9) 0.044(5) Uani 1 1 d .
O44 O 0.7783(10) 0.5265(8) 0.7308(9) 0.056(5) Uani 1 1 d .
O45 O 0.8790(8) 0.4052(8) 0.8457(8) 0.046(5) Uani 1 1 d .
O46 O 0.8069(11) 0.3298(8) 0.8876(8) 0.053(5) Uani 1 1 d .
O47 O 0.7102(8) 0.2756(9) 0.8249(8) 0.052(5) Uani 1 1 d .
O48 O 0.5397(9) 0.3009(8) 0.7320(9) 0.052(5) Uani 1 1 d .
O49 O 0.5739(8) 0.4341(10) 0.6669(9) 0.066(7) Uani 1 1 d .
O50 O 0.7225(8) 0.5044(7) 0.6206(9) 0.042(5) Uani 1 1 d .
O51 O 0.8584(8) 0.4403(8) 0.7301(8) 0.043(5) Uani 1 1 d .
O52 O 0.8853(8) 0.3060(8) 0.8124(8) 0.046(5) Uani 1 1 d .
O53 O 0.8325(10) 0.2228(8) 0.8645(8) 0.054(6) Uani 1 1 d .
O54 O 0.5866(12) 0.2196(8) 0.8078(9) 0.062(6) Uani 1 1 d .
O55 O 0.4630(7) 0.3730(7) 0.6575(8) 0.041(5) Uani 1 1 d .
O56 O 0.5877(8) 0.5141(8) 0.5782(9) 0.050(5) Uani 1 1 d U
O57 O 0.8570(9) 0.5191(8) 0.6400(9) 0.052(5) Uani 1 1 d .
O58 O 0.9724(7) 0.3769(8) 0.7756(8) 0.044(5) Uani 1 1 d .
O59 O 0.7797(8) 0.3571(7) 0.7793(7) 0.032(4) Uani 1 1 d .
O60 O 0.6451(8) 0.3580(7) 0.7473(8) 0.040(4) Uani 1 1 d .
O61 O 0.7150(7) 0.4394(6) 0.7027(7) 0.031(4) Uani 1 1 d .
O62 O 0.7870(8) 0.2502(7) 0.7462(7) 0.039(4) Uani 1 1 d .
O63 O 0.6507(7) 0.2472(7) 0.7145(7) 0.034(4) Uani 1 1 d .
O64 O 0.5807(7) 0.3360(7) 0.6296(7) 0.033(4) Uani 1 1 d .
O65 O 0.6477(6) 0.4167(6) 0.5858(7) 0.024(3) Uani 1 1 d .
O66 O 0.8019(7) 0.4188(6) 0.6213(7) 0.027(4) Uani 1 1 d .
O67 O 0.8627(8) 0.3399(7) 0.6942(7) 0.036(4) Uani 1 1 d .
O68 O 0.7230(7) 0.3319(7) 0.6583(7) 0.028(4) Uani 1 1 d U
O69 O 0.5946(6) 0.3385(6) 0.3857(6) 0.020(3) Uani 1 1 d .
O70 O 0.7398(6) 0.3431(6) 0.4165(6) 0.018(3) Uiso 1 1 d .
O71 O 0.8834(7) 0.3406(7) 0.4520(7) 0.034(4) Uani 1 1 d .
O72 O 0.6753(6) 0.2599(6) 0.3351(6) 0.022(3) Uani 1 1 d .
O73 O 0.8166(7) 0.2624(6) 0.3682(7) 0.028(4) Uani 1 1 d U
O74 O 0.5870(7) 0.3343(7) 0.5050(6) 0.032(4) Uani 1 1 d .
O75 O 0.7292(6) 0.3393(5) 0.5412(6) 0.013(3) Uani 1 1 d U
O76 O 0.8745(6) 0.3380(7) 0.5714(7) 0.027(4) Uani 1 1 d .
O77 O 0.6563(7) 0.2555(6) 0.5838(6) 0.025(4) Uani 1 1 d .
O78 O 0.7981(7) 0.2576(6) 0.6167(7) 0.026(4) Uani 1 1 d .
O79 O 0.4818(8) 0.3058(8) 0.4184(8) 0.044(5) Uani 1 1 d .
O80 O 0.5690(6) 0.2343(6) 0.3805(7) 0.021(3) Uani 1 1 d U
O81 O 0.5623(7) 0.2312(6) 0.4937(7) 0.030(4) Uani 1 1 d .
O82 O 0.6391(7) 0.1611(7) 0.4519(6) 0.027(4) Uani 1 1 d .
O83 O 0.6279(7) 0.1544(6) 0.3264(7) 0.029(4) Uani 1 1 d .
O84 O 0.6110(7) 0.1476(7) 0.5664(7) 0.032(4) Uani 1 1 d .
O85 O 0.7433(7) 0.1879(6) 0.4051(7) 0.024(4) Uani 1 1 d .
O86 O 0.7340(6) 0.1841(6) 0.5446(6) 0.019(3) Uani 1 1 d U
O87 O 0.8375(6) 0.1644(6) 0.4974(6) 0.021(3) Uani 1 1 d U
O88 O 0.8649(7) 0.1566(6) 0.3814(7) 0.029(4) Uani 1 1 d .
O89 O 0.8476(7) 0.1511(6) 0.6213(7) 0.029(4) Uani 1 1 d .
O90 O 0.9140(7) 0.2385(6) 0.4593(6) 0.023(3) Uani 1 1 d U
O91 O 0.9079(7) 0.2369(6) 0.5723(7) 0.029(4) Uani 1 1 d .
O92 O 0.9929(7) 0.3114(7) 0.5369(7) 0.035(4) Uani 1 1 d .
O93 O 0.7555(9) 0.1735(7) 0.2781(8) 0.045(5) Uani 1 1 d .
O94 O 0.7228(8) 0.1631(7) 0.6750(7) 0.039(5) Uani 1 1 d .
O95 O 0.4974(14) 0.5778(10) 0.6534(13) 0.095(9) Uani 1 1 d .
O96 O 0.8059(6) 0.2633(6) 0.4930(6) 0.016(3) Uani 1 1 d .
O97 O 0.6684(6) 0.2616(6) 0.4616(6) 0.018(3) Uani 1 1 d .
K1 K 0.5198(4) 0.5106(4) 0.7475(4) 0.086(3) Uani 1 1 d .
O1W O 0.6028(8) 0.6239(7) 0.2297(7) 0.038(4) Uani 1 1 d U
O2W O 0.4769(8) 0.1578(7) 0.4192(7) 0.044(5) Uani 1 1 d U
O3W O 0.9288(8) 0.5462(8) 0.2112(11) 0.060(6) Uani 1 1 d .
C1 C 0.6744(15) 0.4902(15) 0.4663(15) 0.067(10) Uani 1 1 d .
H3A H 0.6826 0.5104 0.4320 0.080 Uiso 1 1 calc R
H3B H 0.6808 0.5139 0.5008 0.080 Uiso 1 1 calc R
C2 C 0.600(2) 0.469(2) 0.453(3) 0.136(19) Uani 1 1 d U
H2A H 0.5955 0.4396 0.4251 0.163 Uiso 1 1 calc R
H2B H 0.5881 0.4564 0.4903 0.163 Uiso 1 1 calc R
N1 N 0.7196(15) 0.4474(13) 0.4777(14) 0.083(10) Uani 1 1 d .
H3C H 0.7052 0.4234 0.5011 0.124 Uiso 1 1 calc R
H3D H 0.7584 0.4598 0.4961 0.124 Uiso 1 1 calc R
H3E H 0.7238 0.4322 0.4431 0.124 Uiso 1 1 calc R
N2 N 0.5535(13) 0.5148(14) 0.4272(13) 0.088(11) Uani 1 1 d .
H2C H 0.5125 0.5027 0.4192 0.132 Uiso 1 1 calc R
H2D H 0.5648 0.5267 0.3935 0.132 Uiso 1 1 calc R
H2E H 0.5565 0.5413 0.4537 0.132 Uiso 1 1 calc R
O4W O 0.5490(11) 0.7224(11) 0.1890(11) 0.082(8) Uani 1 1 d .
O5W O 0.5181(19) 0.2241(17) 0.6254(19) 0.152(14) Uiso 1 1 d .
O6W O 0.5016(12) 0.3384(12) 1.0302(11) 0.098(10) Uani 1 1 d .
O7W O 0.7385(11) 0.0839(11) 0.4695(11) 0.082 Uiso 1 1 d .
O40 O 0.7696(19) 0.4656(17) 0.8248(18) 0.008 Uiso 0.30 1 d P
O40' O 0.8075(8) 0.4795(7) 0.8156(7) 0.004 Uiso 0.70 1 d P
O39' O 0.6287(9) 0.4799(8) 0.7769(9) 0.010 Uiso 0.70 1 d P
O39 O 0.640(2) 0.4670(19) 0.796(2) 0.010 Uiso 0.30 1 d P

loop_
_atom_site_aniso_label
_atom_site_aniso_U_11
_atom_site_aniso_U_22
_atom_site_aniso_U_33
_atom_site_aniso_U_23
_atom_site_aniso_U_13
_atom_site_aniso_U_12
W1 0.0468(6) 0.0193(6) 0.0309(6) 0.0063(4) 0.0061(5) -0.0024(5)
W2 0.0600(7) 0.0339(7) 0.0331(6) 0.0059(5) 0.0202(5) -0.0043(5)
W3 0.0590(7) 0.0308(6) 0.0224(5) 0.0059(5) 0.0007(5) -0.0073(5)
W4 0.0338(5) 0.0195(5) 0.0328(6) 0.0057(4) 0.0076(4) 0.0063(4)
W5 0.0344(5) 0.0345(6) 0.0247(5) 0.0089(5) -0.0050(4) -0.0037(5)
W6 0.0585(6) 0.0288(6) 0.0198(5) 0.0010(4) -0.0006(5) -0.0115(5)
W7 0.0551(6) 0.0287(6) 0.0330(6) 0.0018(5) 0.0240(5) 0.0041(5)
W8 0.0325(5) 0.0346(7) 0.0395(6) 0.0071(5) 0.0153(5) -0.0012(5)
W9 0.0349(5) 0.0187(5) 0.0294(6) 0.0010(4) 0.0037(4) -0.0043(4)
W10 0.0172(4) 0.0294(6) 0.0197(5) 0.0007(4) 0.0010(4) -0.0003(4)
W11 0.0253(4) 0.0206(5) 0.0165(5) -0.0015(4) 0.0027(4) -0.0043(4)
W12 0.0248(4) 0.0225(5) 0.0175(5) 0.0008(4) 0.0035(4) -0.0042(4)
W13 0.0243(4) 0.0175(5) 0.0184(5) 0.0008(4) 0.0056(4) 0.0043(4)
W14 0.0242(4) 0.0185(5) 0.0167(5) 0.0006(4) 0.0031(4) 0.0046(4)
W15 0.0173(4) 0.0235(5) 0.0229(5) 0.0001(4) 0.0021(4) 0.0013(4)
W16 0.0522(6) 0.0437(7) 0.0324(6) -0.0059(5) 0.0129(5) 0.0060(5)
W17 0.0548(7) 0.0466(8) 0.0304(6) -0.0122(5) -0.0016(5) 0.0084(6)
W18 0.0507(6) 0.0313(7) 0.0394(7) -0.0113(5) 0.0070(5) 0.0037(5)
W19 0.0284(5) 0.0485(7) 0.0303(6) -0.0093(5) 0.0082(4) 0.0076(5)
W20 0.0346(5) 0.0248(6) 0.0280(6) -0.0021(4) 0.0047(4) 0.0101(4)
W21 0.0460(6) 0.0221(6) 0.0356(6) -0.0075(5) 0.0074(5) -0.0023(5)
W22 0.0314(5) 0.0396(7) 0.0313(6) -0.0151(5) -0.0075(4) 0.0051(5)
W23 0.0456(6) 0.0340(6) 0.0201(5) -0.0016(4) -0.0014(4) 0.0106(5)
W24 0.0468(6) 0.0331(6) 0.0288(6) 0.0002(5) 0.0166(5) 0.0031(5)
Ge1 0.0268(11) 0.0137(12) 0.0154(12) 0.0028(9) 0.0043(9) -0.0010(9)
Ge2 0.0133(9) 0.0110(11) 0.0122(11) 0.0007(9) 0.0020(8) 0.0020(8)
Ge3 0.0264(11) 0.0187(13) 0.0135(12) -0.0066(9) 0.0010(9) 0.0054(10)
Fe1 0.0210(14) 0.0162(17) 0.0198(17) 0.0029(13) 0.0043(12) -0.0019(13)
Fe2 0.0202(14) 0.0192(18) 0.0169(16) 0.0019(13) 0.0018(12) 0.0028(13)
Fe3 0.0285(16) 0.0218(19) 0.0209(17) 0.0020(14) 0.0065(14) 0.0019(14)
Fe4 0.0205(14) 0.0217(18) 0.0169(16) -0.0038(13) 0.0014(12) -0.0005(13)
Fe5 0.0198(14) 0.0238(19) 0.0146(16) -0.0025(13) 0.0022(12) 0.0063(13)
Fe6 0.0255(15) 0.0232(19) 0.0202(17) -0.0024(14) 0.0032(13) 0.0021(14)
O1 0.063(12) 0.051(14) 0.043(12) 0.026(10) 0.001(10) -0.007(10)
O2 0.078(14) 0.046(14) 0.046(13) 0.010(10) -0.016(11) -0.006(11)
O3 0.084(14) 0.061(15) 0.042(12) 0.021(11) 0.028(11) -0.007(12)
O4 0.052(7) 0.025(7) 0.020(7) 0.006(6) 0.002(6) 0.004(6)
O5 0.057(8) 0.022(7) 0.027(7) 0.001(6) 0.020(6) 0.002(6)
O6 0.058(8) 0.051(9) 0.033(8) 0.023(7) 0.018(7) -0.002(7)
O7 0.052(10) 0.033(11) 0.025(9) 0.023(8) 0.012(8) 0.010(8)
O8 0.099(15) 0.037(12) 0.024(10) 0.008(9) 0.001(10) 0.010(11)
O9 0.15(2) 0.014(10) 0.031(11) -0.001(8) 0.032(12) -0.001(11)
O10 0.088(14) 0.030(12) 0.048(12) 0.020(10) -0.007(11) -0.020(10)
O11 0.029(8) 0.039(11) 0.044(11) -0.023(9) 0.006(8) -0.017(8)
O12 0.056(11) 0.014(9) 0.054(12) 0.000(8) 0.017(9) 0.006(8)
O13 0.035(9) 0.028(10) 0.041(11) 0.013(8) 0.003(8) 0.010(7)
O14 0.062(11) 0.025(10) 0.029(10) -0.012(8) -0.014(8) -0.001(8)
O15 0.044(10) 0.053(13) 0.028(10) -0.007(9) 0.006(8) -0.001(9)
O16 0.038(7) 0.041(8) 0.034(7) -0.001(6) 0.023(6) 0.009(6)
O17 0.033(8) 0.025(10) 0.044(11) -0.003(8) 0.022(8) -0.007(7)
O18 0.040(9) 0.014(9) 0.037(10) -0.002(7) 0.009(7) -0.003(7)
O19 0.045(10) 0.030(11) 0.046(11) -0.001(9) 0.015(8) 0.015(8)
O20 0.046(8) 0.057(9) 0.049(8) 0.011(7) -0.001(7) 0.003(7)
O21 0.088(14) 0.019(10) 0.047(12) -0.007(9) -0.013(11) -0.012(10)
O22 0.082(14) 0.027(11) 0.057(13) 0.001(9) 0.042(11) -0.002(10)
O23 0.034(9) 0.058(14) 0.070(14) 0.002(11) 0.017(9) 0.017(9)
O24 0.051(10) 0.029(10) 0.028(10) -0.005(8) -0.007(8) -0.020(8)
O25 0.053(10) 0.030(10) 0.014(8) -0.006(7) -0.003(7) 0.000(8)
O26 0.028(8) 0.040(11) 0.028(9) 0.003(8) 0.002(7) 0.007(7)
O27 0.038(9) 0.038(11) 0.030(10) 0.017(8) 0.011(8) 0.003(8)
O28 0.029(8) 0.035(11) 0.038(10) -0.005(8) -0.002(7) -0.006(8)
O29 0.032(8) 0.033(10) 0.017(8) -0.002(7) -0.005(7) -0.013(7)
O30 0.047(7) 0.042(8) 0.028(7) 0.006(6) 0.021(6) -0.005(6)
O31 0.017(7) 0.019(9) 0.039(10) 0.010(7) 0.015(7) 0.002(6)
O32 0.026(8) 0.037(11) 0.036(10) 0.003(8) 0.017(7) -0.004(7)
O33 0.030(8) 0.024(10) 0.035(10) 0.009(8) 0.007(7) 0.000(7)
O34 0.022(7) 0.018(9) 0.051(11) 0.017(8) 0.002(7) 0.005(7)
O35 0.082(14) 0.049(14) 0.042(12) -0.019(10) -0.009(11) 0.006(11)
O36 0.080(14) 0.057(15) 0.052(13) -0.004(11) 0.038(11) 0.005(11)
O37 0.086(15) 0.052(15) 0.075(16) -0.034(12) 0.034(13) -0.016(12)
O41 0.090(15) 0.041(13) 0.047(13) -0.008(10) 0.031(11) -0.007(11)
O42 0.045(10) 0.043(12) 0.050(12) 0.004(9) 0.026(9) 0.013(9)
O43 0.048(10) 0.023(10) 0.057(12) -0.005(9) 0.002(9) 0.011(8)
O44 0.079(13) 0.047(14) 0.036(11) 0.003(10) -0.003(10) 0.011(11)
O45 0.054(11) 0.047(13) 0.034(11) -0.025(9) -0.002(9) 0.005(9)
O46 0.108(16) 0.032(12) 0.022(10) -0.008(8) 0.018(10) 0.006(11)
O47 0.041(10) 0.072(16) 0.042(12) 0.005(11) 0.007(9) -0.006(10)
O48 0.046(10) 0.058(14) 0.050(12) 0.011(10) 0.005(9) 0.008(10)
O49 0.038(10) 0.11(2) 0.042(12) -0.024(12) -0.006(9) 0.049(12)
O50 0.037(9) 0.030(11) 0.063(13) -0.010(9) 0.022(9) -0.003(8)
O51 0.039(9) 0.054(13) 0.031(10) -0.007(9) -0.009(8) 0.001(9)
O52 0.040(9) 0.060(14) 0.030(10) 0.004(9) -0.014(8) 0.009(9)
O53 0.087(14) 0.043(13) 0.024(10) -0.002(9) -0.007(10) 0.041(11)
O54 0.121(18) 0.033(12) 0.041(12) -0.003(9) 0.040(12) -0.012(12)
O55 0.030(9) 0.041(12) 0.054(12) -0.007(9) 0.014(8) -0.001(8)
O56 0.042(7) 0.045(9) 0.054(9) 0.008(7) -0.012(7) 0.026(7)
O57 0.050(11) 0.035(12) 0.072(15) -0.017(10) 0.011(10) -0.001(9)
O58 0.027(8) 0.054(13) 0.045(11) -0.009(10) -0.005(8) 0.007(8)
O59 0.046(9) 0.032(10) 0.015(8) -0.005(7) -0.003(7) -0.001(8)
O60 0.046(10) 0.022(10) 0.057(12) -0.005(9) 0.026(9) 0.018(8)
O61 0.031(8) 0.022(10) 0.040(10) 0.001(8) 0.008(7) -0.003(7)
O62 0.060(11) 0.038(11) 0.020(9) 0.005(8) 0.013(8) 0.013(9)
O63 0.040(9) 0.027(10) 0.031(10) -0.009(8) -0.010(7) 0.012(8)
O64 0.038(9) 0.037(11) 0.026(9) 0.000(8) 0.011(7) 0.007(8)
O65 0.023(7) 0.027(9) 0.023(8) 0.009(7) 0.008(6) 0.008(7)
O66 0.039(8) 0.014(9) 0.026(9) 0.004(7) 0.002(7) 0.012(7)
O67 0.041(9) 0.036(11) 0.028(9) -0.013(8) -0.005(7) 0.014(8)
O68 0.027(6) 0.036(8) 0.022(7) -0.018(6) 0.005(5) 0.003(6)
O69 0.023(7) 0.021(9) 0.014(8) 0.010(6) -0.002(6) 0.009(6)
O71 0.032(8) 0.034(11) 0.034(10) 0.001(8) 0.005(7) -0.005(8)
O72 0.026(7) 0.019(9) 0.018(8) 0.005(7) -0.004(6) -0.002(6)
O73 0.038(7) 0.018(7) 0.028(7) 0.008(6) 0.007(6) 0.004(6)
O74 0.038(9) 0.043(11) 0.013(8) -0.001(7) 0.003(7) 0.010(8)
O75 0.016(5) 0.013(6) 0.008(6) -0.002(5) -0.005(5) -0.002(5)
O76 0.020(7) 0.039(11) 0.026(9) -0.006(7) 0.016(6) 0.006(7)
O77 0.033(8) 0.018(9) 0.022(8) -0.015(7) 0.002(7) -0.002(7)
O78 0.033(8) 0.025(9) 0.021(8) -0.005(7) 0.011(7) 0.003(7)
O79 0.032(9) 0.060(14) 0.034(10) 0.000(9) -0.010(8) -0.005(9)
O80 0.018(6) 0.016(7) 0.029(7) -0.006(6) 0.008(5) -0.010(5)
O81 0.029(8) 0.025(10) 0.029(9) -0.004(7) -0.011(7) -0.007(7)
O82 0.030(8) 0.042(11) 0.009(8) -0.003(7) 0.002(6) -0.011(7)
O83 0.040(9) 0.030(10) 0.019(8) -0.004(7) 0.013(7) -0.009(7)
O84 0.041(9) 0.029(10) 0.024(9) -0.005(7) 0.002(7) -0.006(8)
O85 0.027(8) 0.024(9) 0.025(9) -0.008(7) 0.012(7) 0.001(7)
O86 0.018(5) 0.020(6) 0.018(6) 0.013(5) 0.005(5) -0.003(5)
O87 0.025(6) 0.013(7) 0.023(7) 0.009(5) -0.001(5) 0.010(5)
O88 0.034(8) 0.025(10) 0.027(9) -0.013(7) 0.003(7) -0.005(7)
O89 0.042(9) 0.022(9) 0.025(9) 0.001(7) 0.013(7) -0.001(7)
O90 0.027(6) 0.013(7) 0.024(7) -0.012(6) -0.003(5) 0.004(5)
O91 0.024(8) 0.017(9) 0.042(10) 0.002(7) 0.001(7) 0.003(7)
O92 0.016(7) 0.051(12) 0.036(10) 0.011(9) 0.000(7) 0.000(7)
O93 0.074(12) 0.014(10) 0.050(12) -0.016(8) 0.017(10) -0.014(9)
O94 0.046(10) 0.045(12) 0.026(9) -0.017(8) 0.007(8) 0.021(9)
O95 0.13(2) 0.051(17) 0.11(2) 0.011(15) 0.030(18) 0.033(15)
O96 0.010(6) 0.028(9) 0.011(7) 0.008(6) 0.003(5) 0.009(6)
O97 0.010(6) 0.032(9) 0.014(7) 0.010(6) 0.007(6) 0.005(6)
K1 0.077(5) 0.078(7) 0.098(7) 0.018(5) 0.001(5) 0.011(5)
O1W 0.045(7) 0.041(8) 0.038(8) 0.025(6) 0.032(6) 0.020(6)
O2W 0.047(7) 0.044(8) 0.031(7) 0.005(7) -0.019(6) -0.029(7)
O3W 0.028(9) 0.046(13) 0.108(18) -0.038(12) 0.021(10) -0.022(9)
C1 0.06(2) 0.07(3) 0.05(2) 0.009(18) -0.013(16) 0.007(19)
C2 0.14(2) 0.14(2) 0.13(2) 0.000(10) 0.033(10) -0.001(10)
N1 0.11(2) 0.07(2) 0.07(2) 0.018(17) 0.012(18) 0.021(19)
N2 0.067(17) 0.15(3) 0.057(18) 0.01(2) 0.038(15) 0.05(2)
O4W 0.076(15) 0.10(2) 0.069(16) -0.053(15) 0.003(13) 0.005(14)
O6W 0.099(18) 0.11(2) 0.071(17) 0.026(16) -0.026(14) -0.065(17)

loop_
_atom_type_symbol
_atom_type_description
_atom_type_scat_dispersion_real
_atom_type_scat_dispersion_imag
_atom_type_scat_source
O O 0.0106 0.0060 'International Tables Vol C Tables 4.2.6.8 and 6.1.1.4'
W W -0.8490 6.8722 'International Tables Vol C Tables 4.2.6.8 and 6.1.1.4'
Fe Fe 0.3463 0.8444 'International Tables Vol C Tables 4.2.6.8 and 6.1.1.4'
Ge Ge 0.1547 1.8001 'International Tables Vol C Tables 4.2.6.8 and 6.1.1.4'
K K 0.2009 0.2494 'International Tables Vol C Tables 4.2.6.8 and 6.1.1.4'
C C 0.0033 0.0016 'International Tables Vol C Tables 4.2.6.8 and 6.1.1.4'
N N 0.0061 0.0033 'International Tables Vol C Tables 4.2.6.8 and 6.1.1.4'
H H 0.0000 0.0000 'International Tables Vol C Tables 4.2.6.8 and 6.1.1.4'

loop_
_geom_angle_atom_site_label_1
_geom_angle_atom_site_label_2
_geom_angle_atom_site_label_3
_geom_angle
_geom_angle_site_symmetry_1
_geom_angle_site_symmetry_3
O1 W1 O11 100.5(9) . .
O1 W1 O12 101.0(9) . .
O11 W1 O12 88.7(8) . .
O1 W1 O5 100.0(8) . .
O11 W1 O5 85.1(7) . .
O12 W1 O5 158.9(7) . .
O1 W1 O4 99.7(8) . .
O11 W1 O4 159.8(7) . .
O12 W1 O4 87.9(7) . .
O5 W1 O4 90.9(7) . .
O1 W1 O25 171.0(8) . .
O11 W1 O25 73.8(7) . .
O12 W1 O25 72.3(7) . .
O5 W1 O25 86.6(6) . .
O4 W1 O25 86.2(6) . .
O3 W2 O10 101.8(9) . .
O3 W2 O9 103.9(10) . .
O10 W2 O9 93.7(10) . .
O3 W2 O5 99.3(9) . .
O10 W2 O5 82.0(9) . .
O9 W2 O5 156.8(8) . .
O3 W2 O6 101.7(9) . .
O10 W2 O6 156.1(8) . .
O9 W2 O6 84.9(10) . .
O5 W2 O6 90.0(8) . .
O3 W2 O27 171.8(8) . .
O10 W2 O27 71.6(7) . .
O9 W2 O27 72.1(7) . .
O5 W2 O27 84.9(6) . .
O6 W2 O27 85.3(6) . .
O2 W3 O8 102.7(9) . .
O2 W3 O7 100.2(9) . .
O8 W3 O7 91.5(9) . .
O2 W3 O6 101.7(9) . .
O8 W3 O6 86.3(9) . .
O7 W3 O6 157.9(7) . .
O2 W3 O4 99.0(8) . .
O8 W3 O4 158.3(7) . .
O7 W3 O4 83.9(8) . .
O6 W3 O4 90.1(8) . .
O2 W3 O26 171.5(8) . .
O8 W3 O26 72.7(7) . .
O7 W3 O26 73.1(6) . .
O6 W3 O26 85.2(6) . .
O4 W3 O26 85.7(6) . .
O19 W4 O34 104.1(8) . .
O19 W4 O18 97.8(7) . .
O34 W4 O18 93.1(7) . .
O19 W4 O13 101.1(7) . .
O34 W4 O13 89.3(7) . .
O18 W4 O13 159.8(7) . .
O19 W4 O12 95.9(8) . .
O34 W4 O12 160.0(7) . .
O18 W4 O12 83.5(7) . .
O13 W4 O12 87.4(7) . .
O19 W4 O25 167.2(7) . .
O34 W4 O25 87.0(7) . .
O18 W4 O25 74.8(6) . .
O13 W4 O25 85.3(6) . .
O12 W4 O25 73.1(6) . .
O19 W4 K1 48.3(6) . 3_666
O34 W4 K1 96.5(5) . 3_666
O18 W4 K1 146.1(5) . 3_666
O13 W4 K1 53.1(5) . 3_666
O12 W4 K1 97.2(5) . 3_666
O25 W4 K1 138.0(4) . 3_666
O20 W5 O28 102.5(8) . .
O20 W5 O13 99.9(8) . .
O28 W5 O13 90.2(7) . .
O20 W5 O14 100.1(9) . .
O28 W5 O14 92.5(7) . .
O13 W5 O14 158.7(7) . .
O20 W5 O7 99.6(8) . .
O28 W5 O7 157.9(7) . .
O13 W5 O7 85.0(7) . .
O14 W5 O7 84.6(8) . .
O20 W5 O26 168.8(8) . .
O28 W5 O26 86.9(6) . .
O13 W5 O26 85.8(6) . .
O14 W5 O26 73.3(7) . .
O7 W5 O26 71.2(6) . .
O20 W5 K1 49.5(7) . 3_666
O28 W5 K1 96.7(6) . 3_666
O13 W5 K1 50.5(5) . 3_666
O14 W5 K1 149.5(5) . 3_666
O7 W5 K1 96.8(5) . 3_666
O26 W5 K1 136.1(5) . 3_666
O21 W6 O29 103.5(8) . .
O21 W6 O15 103.6(9) . .
O29 W6 O15 93.1(7) . .
O21 W6 O14 96.9(9) . .
O29 W6 O14 92.8(7) . .
O15 W6 O14 156.7(8) . .
O21 W6 O8 98.7(8) . .
O29 W6 O8 157.8(7) . .
O15 W6 O8 83.3(8) . .
O14 W6 O8 82.8(8) . .
O21 W6 O26 165.3(7) . .
O29 W6 O26 88.4(7) . .
O15 W6 O26 84.1(7) . .
O14 W6 O26 73.5(6) . .
O8 W6 O26 69.4(7) . .
O22 W7 O30 104.8(8) . .
O22 W7 O15 102.1(9) . .
O30 W7 O15 91.2(8) . .
O22 W7 O16 98.5(8) . .
O30 W7 O16 94.1(7) . .
O15 W7 O16 156.6(8) . .
O22 W7 O9 99.1(8) . .
O30 W7 O9 156.1(8) . .
O15 W7 O9 82.1(9) . .
O16 W7 O9 83.8(8) . .
O22 W7 O27 166.9(7) . .
O30 W7 O27 85.9(7) . .
O15 W7 O27 84.9(7) . .
O16 W7 O27 72.8(6) . .
O9 W7 O27 70.6(7) . .
O23 W8 O32 103.6(8) . .
O23 W8 O17 101.9(8) . .
O32 W8 O17 89.7(7) . .
O23 W8 O16 99.8(8) . .
O32 W8 O16 93.3(7) . .
O17 W8 O16 156.7(7) . .
O23 W8 O10 99.5(9) . .
O32 W8 O10 156.7(8) . .
O17 W8 O10 82.7(8) . .
O16 W8 O10 85.5(8) . .
O23 W8 O27 168.0(8) . .
O32 W8 O27 86.7(6) . .
O17 W8 O27 84.0(7) . .
O16 W8 O27 73.1(6) . .
O10 W8 O27 70.7(7) . .
O24 W9 O33 104.8(8) . .
O24 W9 O17 102.5(8) . .
O33 W9 O17 90.3(7) . .
O24 W9 O18 98.5(8) . .
O33 W9 O18 92.3(7) . .
O17 W9 O18 157.5(7) . .
O24 W9 O11 97.7(7) . .
O33 W9 O11 157.5(7) . .
O17 W9 O11 85.3(7) . .
O18 W9 O11 83.8(6) . .
O24 W9 O25 167.1(7) . .
O33 W9 O25 85.2(7) . .
O17 W9 O25 85.3(6) . .
O18 W9 O25 72.7(6) . .
O11 W9 O25 72.4(6) . .
O79 W10 O74 103.7(8) . .
O79 W10 O69 101.5(8) . .
O74 W10 O69 97.4(7) . .
O79 W10 O80 98.4(7) . .
O74 W10 O80 155.7(6) . .
O69 W10 O80 87.8(6) . .
O79 W10 O81 100.3(8) . .
O74 W10 O81 86.2(7) . .
O69 W10 O81 156.4(6) . .
O80 W10 O81 80.1(6) . .
O79 W10 O97 169.1(8) . .
O74 W10 O97 83.7(6) . .
O69 W10 O97 85.3(5) . .
O80 W10 O97 73.1(5) . .
O81 W10 O97 71.8(5) . .
O83 W11 O80 98.8(7) . .
O83 W11 O85 102.1(7) . .
O80 W11 O85 159.1(6) . .
O83 W11 O72 100.9(7) . .
O80 W11 O72 89.6(6) . .
O85 W11 O72 86.7(6) . .
O83 W11 O82 99.9(7) . .
O80 W11 O82 88.9(6) . .
O85 W11 O82 87.4(6) . .
O72 W11 O82 159.1(6) . .
O83 W11 O97 171.1(6) . .
O80 W11 O97 74.9(5) . .
O85 W11 O97 84.3(5) . .
O72 W11 O97 85.5(6) . .
O82 W11 O97 74.0(6) . .
O84 W12 O81 99.4(7) . .
O84 W12 O77 104.8(7) . .
O81 W12 O77 89.3(7) . .
O84 W12 O86 101.3(6) . .
O81 W12 O86 159.0(6) . .
O77 W12 O86 88.8(6) . .
O84 W12 O82 97.3(7) . .
O81 W12 O82 88.1(7) . .
O77 W12 O82 157.8(7) . .
O86 W12 O82 85.9(6) . .
O84 W12 O97 169.4(6) . .
O81 W12 O97 74.9(6) . .
O77 W12 O97 84.3(6) . .
O86 W12 O97 84.1(5) . .
O82 W12 O97 73.8(6) . .
O88 W13 O90 100.6(6) . .
O88 W13 O73 102.7(7) . .
O90 W13 O73 89.5(6) . .
O88 W13 O85 100.4(6) . .
O90 W13 O85 159.0(6) . .
O73 W13 O85 87.2(7) . .
O88 W13 O87 99.7(7) . .
O90 W13 O87 88.7(6) . .
O73 W13 O87 157.5(6) . .
O85 W13 O87 86.5(6) . .
O88 W13 O96 170.9(6) . .
O90 W13 O96 74.5(5) . .
O73 W13 O96 85.0(6) . .
O85 W13 O96 84.6(5) . .
O87 W13 O96 72.9(5) . .
O89 W14 O78 103.8(7) . .
O89 W14 O86 99.8(6) . .
O78 W14 O86 88.2(6) . .
O89 W14 O91 100.4(7) . .
O78 W14 O91 89.9(6) . .
O86 W14 O91 159.6(6) . .
O89 W14 O87 98.8(6) . .
O78 W14 O87 157.2(6) . .
O86 W14 O87 85.3(6) . .
O91 W14 O87 88.6(6) . .
O89 W14 O96 170.6(6) . .
O78 W14 O96 84.5(6) . .
O86 W14 O96 84.8(5) . .
O91 W14 O96 74.8(5) . .
O87 W14 O96 73.2(5) . .
O92 W15 O76 104.3(7) . .
O92 W15 O71 103.6(7) . .
O76 W15 O71 97.1(7) . .
O92 W15 O91 97.9(7) . .
O76 W15 O91 87.1(7) . .
O71 W15 O91 156.3(6) . .
O92 W15 O90 98.6(7) . .
O76 W15 O90 155.4(6) . .
O71 W15 O90 86.0(7) . .
O91 W15 O90 80.8(6) . .
O92 W15 O96 168.8(7) . .
O76 W15 O96 83.4(6) . .
O71 W15 O96 83.3(6) . .
O91 W15 O96 74.0(5) . .
O90 W15 O96 72.7(5) . .
O36 W16 O41 98.5(9) . .
O36 W16 O42 96.7(9) . .
O41 W16 O42 92.4(9) . .
O36 W16 O39 100.5(15) . .
O41 W16 O39 160.9(15) . .
O42 W16 O39 84.5(13) . .
O36 W16 O38 104.7(8) . .
O41 W16 O38 81.5(7) . .
O42 W16 O38 158.3(6) . .
O39 W16 O38 94.4(12) . .
O36 W16 O60 168.7(9) . .
O41 W16 O60 75.5(7) . .
O42 W16 O60 74.2(7) . .
O39 W16 O60 85.6(14) . .
O38 W16 O60 84.1(5) . .
O36 W16 O39' 101.1(9) . .
O41 W16 O39' 157.9(8) . .
O42 W16 O39' 75.2(7) . .
O39 W16 O39' 9.3(13) . .
O38 W16 O39' 103.2(5) . .
O60 W16 O39' 83.4(6) . .
O36 W16 K1 80.7(8) . .
O41 W16 K1 137.3(7) . .
O42 W16 K1 46.0(6) . .
O39 W16 K1 46.6(12) . .
O38 W16 K1 140.4(4) . .
O60 W16 K1 97.1(5) . .
O39' W16 K1 38.6(4) . .
O35 W17 O46 102.5(9) . .
O35 W17 O38 100.6(8) . .
O46 W17 O38 77.6(8) . .
O35 W17 O45 101.4(9) . .
O46 W17 O45 90.7(9) . .
O38 W17 O45 156.8(6) . .
O35 W17 O40 101.5(14) . .
O46 W17 O40 155.6(13) . .
O38 W17 O40 93.6(12) . .
O45 W17 O40 89.0(13) . .
O35 W17 O40' 99.0(9) . .
O46 W17 O40' 152.1(7) . .
O38 W17 O40' 115.7(5) . .
O45 W17 O40' 67.6(7) . .
O40 W17 O40' 22.2(11) . .
O35 W17 O59 172.2(8) . .
O46 W17 O59 71.5(7) . .
O38 W17 O59 83.1(5) . .
O45 W17 O59 74.1(6) . .
O40 W17 O59 85.0(13) . .
O40' W17 O59 85.3(6) . .
O37 W18 O39' 96.7(10) . .
O37 W18 O44 99.7(10) . .
O39' W18 O44 156.2(8) . .
O37 W18 O40 102.7(15) . .
O39' W18 O40 104.1(14) . .
O44 W18 O40 89.0(14) . .
O37 W18 O43 99.8(10) . .
O39' W18 O43 68.5(8) . .
O44 W18 O43 91.7(8) . .
O40 W18 O43 157.1(14) . .
O37 W18 O39 98.8(16) . .
O39' W18 O39 16.5(12) . .
O44 W18 O39 161.5(15) . .
O40 W18 O39 87.8(18) . .
O43 W18 O39 84.4(14) . .
O37 W18 O40' 99.5(9) . .
O39' W18 O40' 128.3(7) . .
O44 W18 O40' 65.6(7) . .
O40 W18 O40' 24.3(12) . .
O43 W18 O40' 152.3(7) . .
O39 W18 O40' 112.0(13) . .
O37 W18 O61 170.2(9) . .
O39' W18 O61 86.5(7) . .
O44 W18 O61 74.7(7) . .
O40 W18 O61 85.4(13) . .
O43 W18 O61 72.7(6) . .
O39 W18 O61 86.9(15) . .
O40' W18 O61 85.5(6) . .
O37 W18 K1 83.4(8) . .
O39' W18 K1 26.0(6) . .
O44 W18 K1 140.5(6) . .
O40 W18 K1 129.0(13) . .
O43 W18 K1 49.4(6) . .
O39 W18 K1 41.7(13) . .
O40' W18 K1 153.2(5) . .
O61 W18 K1 95.8(4) . .
O55 W19 O64 105.2(8) . .
O55 W19 O49 101.0(8) . .
O64 W19 O49 89.7(8) . .
O55 W19 O48 98.2(8) . .
O64 W19 O48 93.2(8) . .
O49 W19 O48 159.1(8) . .
O55 W19 O42 97.6(8) . .
O64 W19 O42 157.2(7) . .
O49 W19 O42 85.2(8) . .
O48 W19 O42 84.2(8) . .
O55 W19 O60 168.0(8) . .
O64 W19 O60 84.6(6) . .
O49 W19 O60 85.6(7) . .
O48 W19 O60 74.0(7) . .
O42 W19 O60 72.9(6) . .
O55 W19 K1 83.9(6) . .
O64 W19 K1 138.6(6) . .
O49 W19 K1 49.0(6) . .
O48 W19 K1 126.0(6) . .
O42 W19 K1 42.5(5) . .
O60 W19 K1 93.3(4) . .
O56 W20 O65 103.4(8) . .
O56 W20 O49 103.2(8) . .
O65 W20 O49 89.8(8) . .
O56 W20 O50 98.4(9) . .
O65 W20 O50 93.1(7) . .
O49 W20 O50 156.9(8) . .
O56 W20 O43 98.0(8) . .
O65 W20 O43 158.7(7) . .
O49 W20 O43 84.9(8) . .
O50 W20 O43 84.1(7) . .
O56 W20 O61 165.9(8) . .
O65 W20 O61 87.3(6) . .
O49 W20 O61 85.7(6) . .
O50 W20 O61 71.6(7) . .
O43 W20 O61 71.7(6) . .
O56 W20 K1 87.3(7) . .
O65 W20 K1 134.6(5) . .
O49 W20 K1 45.0(6) . .
O50 W20 K1 129.4(5) . .
O43 W20 K1 45.4(5) . .
O61 W20 K1 91.7(4) . .
O57 W21 O66 104.1(8) . .
O57 W21 O51 102.1(9) . .
O66 W21 O51 90.0(7) . .
O57 W21 O50 97.9(8) . .
O66 W21 O50 94.4(7) . .
O51 W21 O50 157.9(8) . .
O57 W21 O44 97.0(9) . .
O66 W21 O44 158.9(8) . .
O51 W21 O44 86.6(8) . .
O50 W21 O44 81.5(7) . .
O57 W21 O61 164.7(7) . .
O66 W21 O61 87.9(7) . .
O51 W21 O61 87.2(7) . .
O50 W21 O61 71.3(7) . .
O44 W21 O61 71.1(7) . .
O58 W22 O67 104.1(8) . .
O58 W22 O51 103.5(8) . .
O67 W22 O51 89.6(7) . .
O58 W22 O52 96.5(8) . .
O67 W22 O52 93.2(8) . .
O51 W22 O52 158.4(7) . .
O58 W22 O45 97.7(8) . .
O67 W22 O45 158.0(7) . .
O51 W22 O45 87.6(8) . .
O52 W22 O45 81.8(8) . .
O58 W22 O59 165.2(7) . .
O67 W22 O59 84.9(6) . .
O51 W22 O59 88.0(7) . .
O52 W22 O59 71.0(6) . .
O45 W22 O59 73.2(6) . .
O53 W23 O62 103.6(8) . .
O53 W23 O47 104.5(10) . .
O62 W23 O47 92.7(8) . .
O53 W23 O52 96.0(9) . .
O62 W23 O52 91.5(8) . .
O47 W23 O52 157.4(9) . .
O53 W23 O46 97.9(8) . .
O62 W23 O46 158.3(8) . .
O47 W23 O46 84.2(9) . .
O52 W23 O46 83.8(8) . .
O53 W23 O59 166.1(8) . .
O62 W23 O59 86.2(7) . .
O47 W23 O59 84.5(8) . .
O52 W23 O59 73.6(7) . .
O46 W23 O59 72.1(7) . .
O54 W24 O63 104.7(9) . .
O54 W24 O47 105.0(10) . .
O63 W24 O47 92.0(8) . .
O54 W24 O48 94.5(10) . .
O63 W24 O48 93.7(7) . .
O47 W24 O48 157.6(9) . .
O54 W24 O41 94.6(9) . .
O63 W24 O41 160.6(8) . .
O47 W24 O41 84.7(9) . .
O48 W24 O41 82.8(9) . .
O54 W24 O60 163.4(8) . .
O63 W24 O60 87.8(7) . .
O47 W24 O60 85.2(8) . .
O48 W24 O60 73.4(7) . .
O41 W24 O60 73.0(7) . .
O25 Ge1 O26 108.1(8) . .
O25 Ge1 O27 108.3(8) . .
O26 Ge1 O27 106.6(8) . .
O25 Ge1 O31 108.8(7) . .
O26 Ge1 O31 113.3(7) . .
O27 Ge1 O31 111.6(7) . .
O70 Ge2 O75 113.7(7) . .
O70 Ge2 O96 109.6(6) . .
O75 Ge2 O96 109.4(6) . .
O70 Ge2 O97 109.3(6) . .
O75 Ge2 O97 107.2(6) . .
O96 Ge2 O97 107.4(7) . .
O59 Ge3 O60 105.4(8) . .
O59 Ge3 O68 110.6(7) . .
O60 Ge3 O68 112.2(8) . .
O59 Ge3 O61 110.6(8) . .
O60 Ge3 O61 106.4(7) . .
O68 Ge3 O61 111.4(8) . .
O71 Fe1 O32 95.3(7) . .
O71 Fe1 O33 94.8(7) . .
O32 Fe1 O33 87.6(7) . .
O71 Fe1 O73 95.2(7) . .
O32 Fe1 O73 92.3(7) . .
O33 Fe1 O73 170.0(6) . .
O71 Fe1 O70 95.1(6) . .
O32 Fe1 O70 169.2(6) . .
O33 Fe1 O70 88.5(6) . .
O73 Fe1 O70 89.7(6) . .
O71 Fe1 O31 172.9(6) . .
O32 Fe1 O31 90.8(6) . .
O33 Fe1 O31 89.1(6) . .
O73 Fe1 O31 80.9(6) . .
O70 Fe1 O31 79.0(5) . .
O69 Fe2 O28 94.2(6) . .
O69 Fe2 O34 92.7(6) . .
O28 Fe2 O34 88.0(7) . .
O69 Fe2 O72 96.0(6) . .
O28 Fe2 O72 92.2(6) . .
O34 Fe2 O72 171.3(6) . .
O69 Fe2 O70 95.3(5) . .
O28 Fe2 O70 169.9(6) . .
O34 Fe2 O70 88.1(6) . .
O72 Fe2 O70 90.3(6) . .
O69 Fe2 O31 173.4(6) . .
O28 Fe2 O31 91.9(6) . .
O34 Fe2 O31 90.0(6) . .
O72 Fe2 O31 81.3(6) . .
O70 Fe2 O31 78.8(6) . .
O30 Fe3 O93 90.2(8) . .
O30 Fe3 O29 86.7(7) . .
O93 Fe3 O29 91.3(7) . .
O30 Fe3 O72 168.9(7) . .
O93 Fe3 O72 100.8(7) . .
O29 Fe3 O72 91.8(6) . .
O30 Fe3 O73 91.8(7) . .
O93 Fe3 O73 98.7(7) . .
O29 Fe3 O73 169.9(6) . .
O72 Fe3 O73 87.7(6) . .
O30 Fe3 O31 89.2(7) . .
O93 Fe3 O31 176.7(7) . .
O29 Fe3 O31 91.9(6) . .
O72 Fe3 O31 79.8(5) . .
O73 Fe3 O31 78.0(6) . .
O76 Fe4 O67 95.6(7) . .
O76 Fe4 O66 94.4(7) . .
O67 Fe4 O66 87.4(7) . .
O76 Fe4 O78 93.8(7) . .
O67 Fe4 O78 92.9(7) . .
O66 Fe4 O78 171.7(6) . .
O76 Fe4 O75 95.5(6) . .
O67 Fe4 O75 168.7(6) . .
O66 Fe4 O75 90.1(6) . .
O78 Fe4 O75 88.0(6) . .
O76 Fe4 O68 172.7(6) . .
O67 Fe4 O68 90.0(7) . .
O66 Fe4 O68 90.3(6) . .
O78 Fe4 O68 81.4(6) . .
O75 Fe4 O68 79.0(5) . .
O74 Fe5 O64 95.7(7) . .
O74 Fe5 O65 94.5(7) . .
O64 Fe5 O65 87.5(7) . .
O74 Fe5 O77 93.4(7) . .
O64 Fe5 O77 92.6(7) . .
O65 Fe5 O77 172.1(6) . .
O74 Fe5 O75 94.7(6) . .
O64 Fe5 O75 169.4(6) . .
O65 Fe5 O75 89.6(6) . .
O77 Fe5 O75 88.9(6) . .
O74 Fe5 O68 172.7(6) . .
O64 Fe5 O68 90.5(6) . .
O65 Fe5 O68 89.8(6) . .
O77 Fe5 O68 82.3(6) . .
O75 Fe5 O68 79.3(5) . .
O63 Fe6 O62 87.8(6) . .
O63 Fe6 O94 88.1(7) . .
O62 Fe6 O94 90.3(7) . .
O63 Fe6 O78 169.6(7) . .
O62 Fe6 O78 92.6(6) . .
O94 Fe6 O78 102.2(6) . .
O63 Fe6 O77 92.1(6) . .
O62 Fe6 O77 169.1(7) . .
O94 Fe6 O77 100.6(6) . .
O78 Fe6 O77 85.6(6) . .
O63 Fe6 O68 91.8(6) . .
O62 Fe6 O68 90.5(6) . .
O94 Fe6 O68 179.2(6) . .
O78 Fe6 O68 77.8(6) . .
O77 Fe6 O68 78.6(6) . .
W3 O4 W1 147.3(9) . .
W2 O5 W1 146.4(9) . .
W3 O6 W2 149.5(11) . .
W3 O7 W5 121.6(8) . .
W3 O8 W6 122.9(9) . .
W2 O9 W7 123.0(10) . .
W2 O10 W8 123.3(10) . .
W1 O11 W9 120.4(8) . .
W1 O12 W4 120.6(8) . .
W5 O13 W4 148.3(9) . .
W5 O13 K1 100.8(6) . 3_666
W4 O13 K1 95.8(6) . 3_666
W5 O14 W6 118.1(8) . .
W7 O15 W6 144.6(10) . .
W7 O16 W8 119.1(8) . .
W9 O17 W8 148.2(9) . .
W4 O18 W9 116.8(8) . .
W4 O19 K1 105.1(8) . 3_666
W5 O20 K1 104.4(9) . 3_666
Ge1 O25 W4 123.1(9) . .
Ge1 O25 W9 121.0(8) . .
W4 O25 W9 95.1(6) . .
Ge1 O25 W1 122.6(8) . .
W4 O25 W1 94.0(6) . .
W9 O25 W1 93.4(6) . .
Ge1 O26 W6 121.1(8) . .
Ge1 O26 W5 119.7(8) . .
W6 O26 W5 94.1(6) . .
Ge1 O26 W3 125.4(9) . .
W6 O26 W3 95.0(6) . .
W5 O26 W3 94.0(5) . .
Ge1 O27 W8 121.6(9) . .
Ge1 O27 W7 120.2(8) . .
W8 O27 W7 93.8(6) . .
Ge1 O27 W2 125.2(8) . .
W8 O27 W2 94.1(6) . .
W7 O27 W2 94.2(6) . .
W5 O28 Fe2 147.5(9) . .
W6 O29 Fe3 146.3(8) . .
W7 O30 Fe3 150.2(10) . .
Ge1 O31 Fe1 121.0(7) . .
Ge1 O31 Fe2 119.3(7) . .
Fe1 O31 Fe2 99.8(6) . .
Ge1 O31 Fe3 118.3(8) . .
Fe1 O31 Fe3 97.5(6) . .
Fe2 O31 Fe3 95.9(6) . .
W8 O32 Fe1 148.2(10) . .
W9 O33 Fe1 148.7(10) . .
W4 O34 Fe2 147.0(10) . .
W17 O38 W16 138.6(6) . .
W16 O41 W24 118.7(10) . .
W16 O42 W19 119.3(8) . .
W16 O42 K1 104.3(8) . .
W19 O42 K1 107.6(8) . .
W18 O43 W20 120.0(8) . .
W18 O43 K1 101.8(8) . .
W20 O43 K1 106.2(7) . .
W18 O44 W21 119.2(11) . .
W17 O45 W22 120.5(8) . .
W17 O46 W23 122.3(9) . .
W23 O47 W24 145.9(11) . .
W19 O48 W24 117.7(9) . .
W19 O49 W20 147.9(10) . .
W19 O49 K1 103.1(8) . .
W20 O49 K1 107.5(10) . .
W21 O50 W20 120.7(10) . .
W21 O51 W22 147.0(10) . .
W23 O52 W22 119.6(8) . .
Ge3 O59 W23 125.0(8) . .
Ge3 O59 W22 118.6(8) . .
W23 O59 W22 95.0(6) . .
Ge3 O59 W17 124.1(8) . .
W23 O59 W17 94.0(5) . .
W22 O59 W17 92.1(5) . .
Ge3 O60 W19 121.7(9) . .
Ge3 O60 W24 121.1(8) . .
W19 O60 W24 93.9(6) . .
Ge3 O60 W16 125.6(9) . .
W19 O60 W16 93.6(5) . .
W24 O60 W16 92.8(6) . .
Ge3 O61 W20 121.1(8) . .
Ge3 O61 W18 124.6(9) . .
W20 O61 W18 95.5(6) . .
Ge3 O61 W21 118.8(8) . .
W20 O61 W21 95.0(6) . .
W18 O61 W21 95.0(6) . .
W23 O62 Fe6 145.9(10) . .
W24 O63 Fe6 146.5(9) . .
W19 O64 Fe5 149.6(10) . .
W20 O65 Fe5 147.7(8) . .
W21 O66 Fe4 148.1(9) . .
W22 O67 Fe4 148.7(9) . .
Ge3 O68 Fe4 120.7(8) . .
Ge3 O68 Fe5 119.2(7) . .
Fe4 O68 Fe5 99.0(6) . .
Ge3 O68 Fe6 118.9(8) . .
Fe4 O68 Fe6 97.4(6) . .
Fe5 O68 Fe6 96.6(6) . .
W10 O69 Fe2 139.7(8) . .
Ge2 O70 Fe2 120.7(7) . .
Ge2 O70 Fe1 119.9(7) . .
Fe2 O70 Fe1 102.4(6) . .
W15 O71 Fe1 142.7(9) . .
W11 O72 Fe2 132.3(8) . .
W11 O72 Fe3 122.0(7) . .
Fe2 O72 Fe3 102.3(6) . .
W13 O73 Fe1 133.1(8) . .
W13 O73 Fe3 120.9(8) . .
Fe1 O73 Fe3 103.1(6) . .
W10 O74 Fe5 142.6(9) . .
Ge2 O75 Fe5 122.8(7) . .
Ge2 O75 Fe4 120.0(7) . .
Fe5 O75 Fe4 102.6(6) . .
W15 O76 Fe4 142.9(9) . .
W12 O77 Fe5 135.4(8) . .
W12 O77 Fe6 120.1(7) . .
Fe5 O77 Fe6 101.8(6) . .
W14 O78 Fe4 134.6(8) . .
W14 O78 Fe6 120.5(8) . .
Fe4 O78 Fe6 102.6(6) . .
W11 O80 W10 119.0(7) . .
W12 O81 W10 119.8(8) . .
W11 O82 W12 118.8(8) . .
W11 O85 W13 157.0(9) . .
W14 O86 W12 154.5(9) . .
W13 O87 W14 119.9(7) . .
W13 O90 W15 119.3(7) . .
W14 O91 W15 117.9(7) . .
Ge2 O96 W14 123.5(6) . .
Ge2 O96 W15 122.3(8) . .
W14 O96 W15 92.9(4) . .
Ge2 O96 W13 123.1(6) . .
W14 O96 W13 93.5(5) . .
W15 O96 W13 93.1(4) . .
Ge2 O97 W12 123.9(7) . .
Ge2 O97 W10 122.1(8) . .
W12 O97 W10 93.0(4) . .
Ge2 O97 W11 123.6(6) . .
W12 O97 W11 93.1(5) . .
W10 O97 W11 92.6(5) . .
O39' K1 O95 116.2(8) . .
O39' K1 O42 61.9(6) . .
O95 K1 O42 138.0(8) . .
O39' K1 O39 8.7(11) . .
O95 K1 O39 124.9(12) . .
O42 K1 O39 56.6(10) . .
O39' K1 O19 141.2(7) . 3_666
O95 K1 O19 74.4(8) . 3_666
O42 K1 O19 85.0(6) . 3_666
O39 K1 O19 139.7(11) . 3_666
O39' K1 O49 61.2(6) . .
O95 K1 O49 86.8(8) . .
O42 K1 O49 54.2(6) . .
O39 K1 O49 64.8(10) . .
O19 K1 O49 83.7(5) 3_666 .
O39' K1 O43 44.2(6) . .
O95 K1 O43 72.1(7) . .
O42 K1 O43 92.2(5) . .
O39 K1 O43 52.9(10) . .
O19 K1 O43 125.5(6) 3_666 .
O49 K1 O43 53.0(6) . .
O39' K1 O20 109.0(7) . 3_666
O95 K1 O20 80.6(7) . 3_666
O42 K1 O20 141.3(6) . 3_666
O39 K1 O20 108.5(11) . 3_666
O19 K1 O20 109.6(5) 3_666 3_666
O49 K1 O20 158.3(7) . 3_666
O43 K1 O20 105.9(6) . 3_666
O39' K1 O13 154.3(7) . 3_666
O95 K1 O13 82.8(7) . 3_666
O42 K1 O13 116.4(6) . 3_666
O39 K1 O13 147.4(11) . 3_666
O19 K1 O13 57.5(5) 3_666 3_666
O49 K1 O13 141.2(6) . 3_666
O43 K1 O13 151.0(6) . 3_666
O20 K1 O13 54.7(5) 3_666 3_666
O39' K1 W16 39.3(5) . .
O95 K1 W16 150.3(6) . .
O42 K1 W16 29.7(4) . .
O39 K1 W16 31.6(10) . .
O19 K1 W16 114.0(4) 3_666 .
O49 K1 W16 66.9(4) . .
O43 K1 W16 80.8(4) . .
O20 K1 W16 119.2(4) 3_666 .
O13 K1 W16 126.3(4) 3_666 .
O39' K1 W4 164.0(6) . 3_666
O95 K1 W4 74.7(6) . 3_666
O42 K1 W4 102.1(4) . 3_666
O39 K1 W4 157.7(10) . 3_666
O19 K1 W4 26.6(3) 3_666 3_666
O49 K1 W4 110.2(4) . 3_666
O43 K1 W4 143.2(5) . 3_666
O20 K1 W4 83.6(4) 3_666 3_666
O13 K1 W4 31.1(3) 3_666 3_666
W16 K1 W4 126.1(3) . 3_666
O39' K1 W5 133.2(6) . 3_666
O95 K1 W5 79.2(6) . 3_666
O42 K1 W5 135.4(5) . 3_666
O39 K1 W5 130.7(10) . 3_666
O19 K1 W5 84.3(4) 3_666 3_666
O49 K1 W5 163.6(5) . 3_666
O43 K1 W5 128.5(4) . 3_666
O20 K1 W5 26.1(3) 3_666 3_666
O13 K1 W5 28.6(3) 3_666 3_666
W16 K1 W5 128.6(3) . 3_666
W4 K1 W5 57.93(13) 3_666 3_666
N1 C1 C2 112(4) . .
N1 C1 H3A 109.3 . .
C2 C1 H3A 109.3 . .
N1 C1 H3B 109.3 . .
C2 C1 H3B 109.3 . .
H3A C1 H3B 107.9 . .
N2 C2 C1 110(4) . .
N2 C2 H2A 109.7 . .
C1 C2 H2A 109.7 . .
N2 C2 H2B 109.7 . .
C1 C2 H2B 109.7 . .
H2A C2 H2B 108.2 . .
C1 N1 H3C 109.5 . .
C1 N1 H3D 109.5 . .
H3C N1 H3D 109.5 . .
C1 N1 H3E 109.5 . .
H3C N1 H3E 109.5 . .
H3D N1 H3E 109.5 . .
C2 N2 H2C 109.5 . .
C2 N2 H2D 109.5 . .
H2C N2 H2D 109.5 . .
C2 N2 H2E 109.5 . .
H2C N2 H2E 109.5 . .
H2D N2 H2E 109.5 . .
O40' O40 W18 98(3) . .
O40' O40 W17 105(3) . .
W18 O40 W17 154(2) . .
O40 O40' W18 58(3) . .
O40 O40' W17 53(3) . .
W18 O40' W17 109.8(7) . .
O39 O39' W18 91(6) . .
O39 O39' K1 131(6) . .
W18 O39' K1 134.0(10) . .
O39 O39' W16 36(6) . .
W18 O39' W16 123.7(9) . .
K1 O39' W16 102.1(7) . .
O39' O39 W18 72(5) . .
O39' O39 W16 135(7) . .
W18 O39 W16 146(2) . .
O39' O39 K1 41(5) . .
W18 O39 K1 110.4(19) . .
W16 O39 K1 101.8(16) . .

loop_
_geom_bond_atom_site_label_1
_geom_bond_atom_site_label_2
_geom_bond_distance
_geom_bond_site_symmetry_2
W1 O1 1.743(18) .
W1 O11 1.879(16) .
W1 O12 1.887(17) .
W1 O5 1.970(16) .
W1 O4 1.974(16) .
W1 O25 2.350(17) .
W2 O3 1.719(18) .
W2 O10 1.861(19) .
W2 O9 1.870(18) .
W2 O5 1.933(16) .
W2 O6 1.967(18) .
W2 O27 2.329(15) .
W3 O2 1.718(19) .
W3 O8 1.82(2) .
W3 O7 1.870(16) .
W3 O6 1.908(18) .
W3 O4 1.913(17) .
W3 O26 2.319(16) .
W4 O19 1.745(16) .
W4 O34 1.785(15) .
W4 O18 1.950(15) .
W4 O13 1.957(17) .
W4 O12 1.982(18) .
W4 O25 2.244(16) .
W4 K1 3.768(8) 3_666
W5 O20 1.748(18) .
W5 O28 1.818(17) .
W5 O13 1.879(17) .
W5 O14 1.961(17) .
W5 O7 2.005(15) .
W5 O26 2.307(15) .
W5 K1 3.851(10) 3_666
W6 O21 1.710(17) .
W6 O29 1.764(15) .
W6 O15 1.932(17) .
W6 O14 1.966(18) .
W6 O8 2.053(18) .
W6 O26 2.293(17) .
W7 O22 1.723(18) .
W7 O30 1.793(15) .
W7 O15 1.926(16) .
W7 O16 1.942(17) .
W7 O9 1.995(18) .
W7 O27 2.308(18) .
W8 O23 1.744(17) .
W8 O32 1.813(15) .
W8 O17 1.935(16) .
W8 O16 1.951(17) .
W8 O10 1.978(18) .
W8 O27 2.289(16) .
W9 O24 1.711(15) .
W9 O33 1.790(15) .
W9 O17 1.892(15) .
W9 O18 1.993(15) .
W9 O11 2.024(19) .
W9 O25 2.305(15) .
W10 O79 1.673(16) .
W10 O74 1.816(15) .
W10 O69 1.826(14) .
W10 O80 2.004(14) .
W10 O81 2.029(16) .
W10 O97 2.318(12) .
W11 O83 1.725(15) .
W11 O80 1.889(13) .
W11 O85 1.916(14) .
W11 O72 1.917(14) .
W11 O82 1.943(15) .
W11 O97 2.325(15) .
W12 O84 1.731(16) .
W12 O81 1.854(15) .
W12 O77 1.875(14) .
W12 O86 1.938(13) .
W12 O82 1.969(14) .
W12 O97 2.315(13) .
W13 O88 1.707(15) .
W13 O90 1.893(14) .
W13 O73 1.906(15) .
W13 O85 1.920(14) .
W13 O87 1.947(14) .
W13 O96 2.325(14) .
W14 O89 1.722(15) .
W14 O78 1.895(15) .
W14 O86 1.910(13) .
W14 O91 1.936(14) .
W14 O87 1.953(15) .
W14 O96 2.308(13) .
W15 O92 1.711(14) .
W15 O76 1.829(14) .
W15 O71 1.833(16) .
W15 O91 1.973(16) .
W15 O90 2.013(14) .
W15 O96 2.316(13) .
W16 O36 1.678(19) .
W16 O41 1.87(2) .
W16 O42 1.897(19) .
W16 O39 1.98(5) .
W16 O38 2.083(11) .
W16 O60 2.340(16) .
W16 O39' 2.40(2) .
W16 K1 3.706(9) .
W17 O35 1.678(19) .
W17 O46 1.865(19) .
W17 O38 1.914(11) .
W17 O45 1.914(18) .
W17 O40 1.93(4) .
W17 O40' 2.342(17) .
W17 O59 2.370(15) .
W18 O37 1.71(2) .
W18 O39' 1.842(18) .
W18 O44 1.88(2) .
W18 O40 1.89(4) .
W18 O43 1.906(18) .
W18 O39 1.93(4) .
W18 O40' 2.213(16) .
W18 O61 2.303(16) .
W18 K1 3.877(8) .
W19 O55 1.683(16) .
W19 O64 1.833(15) .
W19 O49 1.86(3) .
W19 O48 1.96(2) .
W19 O42 2.024(18) .
W19 O60 2.302(17) .
W19 K1 3.876(10) .
W20 O56 1.711(16) .
W20 O65 1.766(16) .
W20 O49 1.97(2) .
W20 O50 1.974(16) .
W20 O43 2.007(18) .
W20 O61 2.274(16) .
W20 K1 4.056(10) .
W21 O57 1.74(2) .
W21 O66 1.752(15) .
W21 O51 1.898(17) .
W21 O50 1.925(18) .
W21 O44 2.07(2) .
W21 O61 2.322(15) .
W22 O58 1.732(15) .
W22 O67 1.827(15) .
W22 O51 1.927(19) .
W22 O52 1.97(2) .
W22 O45 2.001(17) .
W22 O59 2.351(16) .
W23 O53 1.705(17) .
W23 O62 1.802(16) .
W23 O47 1.901(17) .
W23 O52 1.950(19) .
W23 O46 1.993(17) .
W23 O59 2.250(17) .
W24 O54 1.721(19) .
W24 O63 1.797(16) .
W24 O47 1.913(17) .
W24 O48 1.981(18) .
W24 O41 2.049(19) .
W24 O60 2.316(18) .
Ge1 O25 1.738(17) .
Ge1 O26 1.747(15) .
Ge1 O27 1.747(16) .
Ge1 O31 1.747(15) .
Ge2 O70 1.714(14) .
Ge2 O75 1.719(13) .
Ge2 O96 1.742(12) .
Ge2 O97 1.745(14) .
Ge3 O59 1.725(15) .
Ge3 O60 1.735(16) .
Ge3 O68 1.738(14) .
Ge3 O61 1.755(16) .
Fe1 O71 1.886(16) .
Fe1 O32 1.967(14) .
Fe1 O33 1.983(16) .
Fe1 O73 2.029(16) .
Fe1 O70 2.095(13) .
Fe1 O31 2.126(15) .
Fe2 O69 1.921(14) .
Fe2 O28 1.964(16) .
Fe2 O34 2.016(16) .
Fe2 O72 2.047(15) .
Fe2 O70 2.091(13) .
Fe2 O31 2.139(13) .
Fe3 O30 1.981(15) .
Fe3 O93 2.014(17) .
Fe3 O29 2.038(14) .
Fe3 O72 2.071(15) .
Fe3 O73 2.103(15) .
Fe3 O31 2.179(16) .
Fe4 O76 1.898(13) .
Fe4 O67 1.932(15) .
Fe4 O66 2.017(15) .
Fe4 O78 2.027(16) .
Fe4 O75 2.103(12) .
Fe4 O68 2.122(15) .
Fe5 O74 1.906(15) .
Fe5 O64 1.939(15) .
Fe5 O65 2.021(16) .
Fe5 O77 2.023(15) .
Fe5 O75 2.057(13) .
Fe5 O68 2.149(15) .
Fe6 O63 2.006(17) .
Fe6 O62 2.017(17) .
Fe6 O94 2.051(19) .
Fe6 O78 2.119(15) .
Fe6 O77 2.148(15) .
Fe6 O68 2.187(17) .
O13 K1 3.027(18) 3_666
O19 K1 2.915(19) 3_666
O20 K1 3.02(2) 3_666
O42 K1 2.75(2) .
O43 K1 3.01(2) .
O49 K1 3.00(2) .
O95 K1 2.69(3) .
K1 O39' 2.364(19) .
K1 O39 2.75(4) .
K1 O19 2.915(19) 3_666
K1 O20 3.02(2) 3_666
K1 O13 3.027(18) 3_666
K1 W4 3.768(8) 3_666
K1 W5 3.851(10) 3_666
C1 N1 1.41(4) .
C1 C2 1.61(6) .
C1 H3A 0.9700 .
C1 H3B 0.9700 .
C2 N2 1.54(6) .
C2 H2A 0.9700 .
C2 H2B 0.9700 .
N1 H3C 0.8900 .
N1 H3D 0.8900 .
N1 H3E 0.8900 .
N2 H2C 0.8900 .
N2 H2D 0.8900 .
N2 H2E 0.8900 .
O40 O40' 0.92(4) .
O39' O39 0.55(4) .
